data_2204950
loop_
_publ_author_name
'Gao, Shan'
'Huo, Li-Hua'
'Zhao, Hui'
'Ng, Seik Weng'

_publ_section_title
;Bis(2,2'-bipyridine-\k<i>N</i>,<i>N</i>'){[5-(carboxymethylsulfanyl)-1,3,4-thiadiazol-2-ylsulfanyl]acetato-\k<i>O</i>}copper(II)
 [5-(carboxymethylsulfanyl)-1,3,4-thiadiazol-2-ylsulfanyl]acetate dihydrate
;
_journal_issue 1
_journal_name_full 'Acta Crystallographica Section E'
_journal_page_first m126
_journal_page_last m128
_journal_paper_doi 10.1107/S1600536804032647
_journal_volume 61
_journal_year 2005
_chemical_formula_iupac '[Cu (C6 H5 N2 O4 S3) (C10 H8 N2)2] (C6 H5 N2 O4 S3), 2H2 O'
_chemical_formula_moiety 'C26 H21 Cu N6 O4 S3 +, C6 H5 N2 O4 S3 -, 2H2 O'
_chemical_formula_sum 'C32 H30 Cu N8 O10 S6'
_chemical_formula_weight 942.54
_chemical_name_systematic
;
Bis(2,2'-bipyridine-\kN,N'){[5-(carboxymethylsulfanyl)-1,3,4-thiadiazol-2-
ylsulfanyl]acetato-\kO}copper(II)
5-(carboxymethylsulfanyl)-1,3,4-thiadiazol-2-ylsulfanylacetate dihydrate
;
_space_group_IT_number 2
_symmetry_cell_setting triclinic
_symmetry_space_group_name_Hall '-P 1'
_symmetry_space_group_name_H-M 'P -1'
_atom_sites_solution_hydrogens geom
_atom_sites_solution_primary direct
_atom_sites_solution_secondary difmap
_audit_creation_method SHELXL-97
_cell_angle_alpha 91.860(10)
_cell_angle_beta 91.53(2)
_cell_angle_gamma 92.280(10)
_cell_formula_units_Z 2
_cell_length_a 10.900(2)
_cell_length_b 12.197(2)
_cell_length_c 14.772(3)
_cell_measurement_reflns_used 16305
_cell_measurement_temperature 295(2)
_cell_measurement_theta_max 27.5
_cell_measurement_theta_min 3.2
_cell_volume 1960.5(6)
_computing_cell_refinement RAPID-AUTO
_computing_data_collection 'RAPID-AUTO (Rigaku, 1998)'
_computing_data_reduction 'CrystalStructure (Rigaku/MSC, 2002)'
_computing_molecular_graphics 'ORTEPII (Johnson, 1976)'
_computing_publication_material SHELXL97
_computing_structure_refinement 'SHELXL97 (Sheldrick, 1997)'
_computing_structure_solution 'SHELXS97 (Sheldrick, 1997)'
_diffrn_ambient_temperature 295(2)
_diffrn_measured_fraction_theta_full 0.97
_diffrn_measured_fraction_theta_max 0.97
_diffrn_measurement_device_type 'Rigaku R-AXIS RAPID'
_diffrn_measurement_method '\w scan'
_diffrn_radiation_monochromator graphite
_diffrn_radiation_source 'fine-focus sealed tube'
_diffrn_radiation_type MoK\a
_diffrn_radiation_wavelength 0.71073
_diffrn_reflns_av_R_equivalents 0.0315
_diffrn_reflns_av_sigmaI/netI 0.0442
_diffrn_reflns_limit_h_max 14
_diffrn_reflns_limit_h_min -12
_diffrn_reflns_limit_k_max 15
_diffrn_reflns_limit_k_min -15
_diffrn_reflns_limit_l_max 19
_diffrn_reflns_limit_l_min -19
_diffrn_reflns_number 18913
_diffrn_reflns_theta_full 27.5
_diffrn_reflns_theta_max 27.5
_diffrn_reflns_theta_min 3.2
_diffrn_standards_decay_% 0
_diffrn_standards_interval_count 0
_diffrn_standards_interval_time 0
_diffrn_standards_number 0
_exptl_absorpt_coefficient_mu 0.943
_exptl_absorpt_correction_T_max 0.856
_exptl_absorpt_correction_T_min 0.605
_exptl_absorpt_correction_type multi-scan
_exptl_absorpt_process_details '(ABSCOR; Higashi, 1995)'
_exptl_crystal_colour Blue
_exptl_crystal_density_diffrn 1.597
_exptl_crystal_density_method 'not measured'
_exptl_crystal_description Block
_exptl_crystal_F_000 966
_exptl_crystal_size_max 0.37
_exptl_crystal_size_mid 0.26
_exptl_crystal_size_min 0.17
_refine_diff_density_max 0.69
_refine_diff_density_min -0.44
_refine_ls_extinction_method none
_refine_ls_goodness_of_fit_ref 1.03
_refine_ls_hydrogen_treatment mixed
_refine_ls_matrix_type full
_refine_ls_number_parameters 541
_refine_ls_number_reflns 8693
_refine_ls_number_restraints 14
_refine_ls_restrained_S_all 1.03
_refine_ls_R_factor_all 0.077
_refine_ls_R_factor_gt 0.052
_refine_ls_shift/su_max 0.001
_refine_ls_shift/su_mean <0.001
_refine_ls_structure_factor_coef Fsqd
_refine_ls_weighting_details 'calc w=1/[\s^2^(Fo^2^)+(0.091P)^2^+0.5195P] where P=(Fo^2^+2Fc^2^)/3'
_refine_ls_weighting_scheme calc
_refine_ls_wR_factor_gt 0.141
_refine_ls_wR_factor_ref 0.156
_reflns_number_gt 6237
_reflns_number_total 8693
_reflns_threshold_expression I>2\s(I)
_cod_data_source_file ob6456.cif
_cod_data_source_block I
_cod_depositor_comments
;
The following automatic conversions were performed:
'_symmetry_cell_setting' value 'Triclinic' changed to 'triclinic'
according to '/home/saulius/struct/CIF-dictionaries/cif_core.dic'
dictionary named 'cif_core.dic' version 2.4.1 from
2010-06-29.

'_exptl_absorpt_correction_type' value 'Multi-scan' changed
to 'multi-scan' according to
'/home/saulius/struct/CIF-dictionaries/cif_core.dic' dictionary named
'cif_core.dic' version 2.4.1 from 2010-06-29.

Automatic conversion script
Id: cif_fix_enum 1527 2010-12-29 10:47:43Z saulius 

The following automatic conversions were performed:

'_symmetry_cell_setting' value 'Triclinic' changed to 'triclinic'
according to /home/saulius/struct/CIF-dictionaries/cif_core.dic
dictionary named 'cif_core.dic' version 2.4.1 from
2010-06-29.

'_exptl_absorpt_correction_type' value 'Multi-scan'
changed to 'multi-scan' according to
/home/saulius/struct/CIF-dictionaries/cif_core.dic dictionary named
'cif_core.dic' version 2.4.1 from 2010-06-29.

Automatic conversion script
Id: cif_fix_values 1715 2011-07-08 13:25:40Z adriana 
;
_cod_original_cell_volume 1960.6(7)
_cod_database_code 2204950
_cod_database_fobs_code 2204950

loop_
_symmetry_equiv_pos_as_xyz
'x, y, z'
'-x, -y, -z'

loop_
_atom_site_label
_atom_site_fract_x
_atom_site_fract_y
_atom_site_fract_z
_atom_site_U_iso_or_equiv
_atom_site_adp_type
_atom_site_calc_flag
_atom_site_refinement_flags
_atom_site_occupancy
_atom_site_disorder_assembly
_atom_site_disorder_group
_atom_site_type_symbol
Cu1 0.49685(3) 0.49718(3) 0.26028(2) 0.03750(10) Uani d . 1 . . Cu
S1 0.05650(10) 0.42300(10) 0.33330(10) 0.0556(3) Uani d . 1 . . S
S2 -0.09630(10) 0.61430(10) 0.28470(10) 0.0542(2) Uani d . 1 . . S
S3 -0.16450(10) 0.77190(10) 0.14070(10) 0.0638(3) Uani d . 1 . . S
S4 0.09290(10) -0.13120(10) 0.31230(10) 0.0742(3) Uani d D 1 . . S
S5 0.06980(10) -0.21210(10) 0.50350(10) 0.0615(3) Uani d . 1 . . S
S6 0.13110(10) -0.16290(10) 0.70180(10) 0.0638(3) Uani d . 1 . . S
O1 0.3231(2) 0.4618(2) 0.2928(2) 0.0450(10) Uani d . 1 . . O
O2 0.3285(3) 0.3436(2) 0.1757(2) 0.0590(10) Uani d . 1 . . O
O3 0.0513(4) 0.8840(3) 0.0594(3) 0.0900(10) Uani d . 1 . . O
O4 0.0171(5) 0.8331(4) -0.0835(3) 0.114(2) Uani d . 1 . . O
O5 0.3140(4) 0.1269(4) 0.3158(3) 0.0740(10) Uani d PD 0.735(6) A 1 O
O6 0.3619(4) -0.0468(4) 0.2879(4) 0.077(2) Uani d PD 0.735(6) A 1 O
O5' 0.3790(10) 0.0620(10) 0.2940(10) 0.0740(10) Uani d PD 0.265(6) A 2 O
O6' 0.3580(10) -0.1190(10) 0.3130(10) 0.077(2) Uani d PD 0.265(6) A 2 O
O7 0.4011(3) -0.0214(5) 0.7084(3) 0.110(2) Uani d . 1 A . O
O8 0.3764(4) -0.0677(5) 0.8472(3) 0.127(2) Uani d . 1 A . O
O1w 0.3840(4) 0.1235(4) 0.1080(2) 0.0850(10) Uani d D 1 . . O
O2w 0.2475(3) -0.0125(4) -0.0029(3) 0.0930(10) Uani d D 1 . . O
N1 0.4509(2) 0.6010(2) 0.1668(2) 0.0420(10) Uani d . 1 . . N
N2 0.6282(2) 0.4644(2) 0.1680(2) 0.0400(10) Uani d . 1 . . N
N3 0.5886(2) 0.6203(2) 0.3489(2) 0.0370(10) Uani d . 1 . . N
N4 0.5589(2) 0.4049(2) 0.3593(2) 0.0390(10) Uani d . 1 . . N
N5 0.0616(3) 0.5353(3) 0.1776(2) 0.0510(10) Uani d . 1 . . N
N6 0.0083(3) 0.6193(3) 0.1321(2) 0.0530(10) Uani d . 1 . . N
N7 0.1622(4) -0.0242(3) 0.4689(2) 0.0680(10) Uani d . 1 . . N
N8 0.1719(3) -0.0311(3) 0.5606(2) 0.0650(10) Uani d . 1 A . N
C1 0.3589(3) 0.6702(3) 0.1737(3) 0.0520(10) Uani d . 1 . . C
C2 0.3424(4) 0.7516(4) 0.1126(3) 0.0670(10) Uani d . 1 . . C
C3 0.4204(4) 0.7602(4) 0.0412(3) 0.0710(10) Uani d . 1 . . C
C4 0.5140(4) 0.6874(4) 0.0330(3) 0.0590(10) Uani d . 1 . . C
C5 0.5273(3) 0.6092(3) 0.0968(2) 0.0400(10) Uani d . 1 . . C
C6 0.6252(3) 0.5288(3) 0.0954(2) 0.0400(10) Uani d . 1 . . C
C7 0.7086(3) 0.5181(3) 0.0268(2) 0.0530(10) Uani d . 1 . . C
C8 0.7974(4) 0.4412(4) 0.0351(3) 0.0650(10) Uani d . 1 . . C
C9 0.8013(4) 0.3775(4) 0.1084(3) 0.0620(10) Uani d . 1 . . C
C10 0.7147(3) 0.3902(3) 0.1735(3) 0.0540(10) Uani d . 1 . . C
C11 0.6043(3) 0.7274(3) 0.3376(2) 0.0470(10) Uani d . 1 . . C
C12 0.6689(4) 0.7973(3) 0.3994(3) 0.0560(10) Uani d . 1 . . C
C13 0.7193(4) 0.7531(4) 0.4754(3) 0.0600(10) Uani d . 1 . . C
C14 0.7031(3) 0.6426(3) 0.4878(2) 0.0510(10) Uani d . 1 . . C
C15 0.6387(3) 0.5772(3) 0.4236(2) 0.0380(10) Uani d . 1 . . C
C16 0.6185(3) 0.4573(3) 0.4303(2) 0.0380(10) Uani d . 1 . . C
C17 0.6543(3) 0.3993(3) 0.5058(2) 0.0500(10) Uani d . 1 . . C
C18 0.6304(4) 0.2878(4) 0.5069(3) 0.0570(10) Uani d . 1 . . C
C19 0.5730(4) 0.2352(3) 0.4345(3) 0.0600(10) Uani d . 1 . . C
C20 0.5375(3) 0.2961(3) 0.3608(3) 0.0520(10) Uani d . 1 . . C
C21 0.2764(3) 0.3865(3) 0.2407(2) 0.0420(10) Uani d . 1 . . C
C22 0.1502(3) 0.3394(3) 0.2619(3) 0.0510(10) Uani d . 1 . . C
C23 0.0166(3) 0.5229(3) 0.2579(2) 0.0460(10) Uani d . 1 . . C
C24 -0.0744(3) 0.6675(3) 0.1779(2) 0.0480(10) Uani d . 1 . . C
C25 -0.1228(4) 0.7735(4) 0.0238(3) 0.0700(10) Uani d . 1 . . C
C26 -0.0095(5) 0.8339(4) -0.0065(4) 0.0750(10) Uani d . 1 . . C
C27 0.2863(5) 0.0303(4) 0.2961(4) 0.060(2) Uani d PD 0.735(6) A 1 C
C28 0.1531(6) -0.0030(6) 0.2749(7) 0.061(2) Uani d PD 0.735(6) A 1 C
C27' 0.317(2) -0.0260(10) 0.302(2) 0.060(2) Uani d PD 0.265(6) A 2 C
C28' 0.181(2) -0.009(2) 0.291(3) 0.061(2) Uani d PD 0.265(6) A 2 C
C29 0.1120(4) -0.1115(3) 0.4291(3) 0.0570(10) Uani d . 1 A . C
C30 0.1304(3) -0.1234(3) 0.5893(3) 0.0520(10) Uani d . 1 A . C
C31 0.1983(4) -0.0411(4) 0.7600(3) 0.0620(10) Uani d . 1 A . C
C32 0.3376(4) -0.0433(4) 0.7732(3) 0.0620(10) Uani d . 1 . . C
H3o 0.1112 0.9212 0.0387 0.107 Uiso calc R 1 . . H
H7o 0.4763 -0.0168 0.7254 0.132 Uiso calc R 1 . . H
H1w1 0.450(3) 0.095(4) 0.126(3) 0.102 Uiso d D 1 . . H
H1w2 0.357(4) 0.164(4) 0.150(2) 0.102 Uiso d D 1 . . H
H2w1 0.272(5) -0.029(5) -0.056(2) 0.111 Uiso d D 1 . . H
H2w2 0.302(4) 0.029(4) 0.025(3) 0.111 Uiso d D 1 . . H
H1 0.3048 0.6630 0.2210 0.062 Uiso calc R 1 . . H
H2 0.2794 0.8002 0.1195 0.081 Uiso calc R 1 . . H
H3 0.4103 0.8142 -0.0010 0.085 Uiso calc R 1 . . H
H4 0.5671 0.6914 -0.0152 0.071 Uiso calc R 1 . . H
H7 0.7048 0.5617 -0.0236 0.063 Uiso calc R 1 . . H
H8 0.8548 0.4331 -0.0099 0.078 Uiso calc R 1 . . H
H9 0.8614 0.3260 0.1146 0.074 Uiso calc R 1 . . H
H10 0.7164 0.3454 0.2233 0.065 Uiso calc R 1 . . H
H11 0.5704 0.7569 0.2859 0.056 Uiso calc R 1 . . H
H12 0.6778 0.8721 0.3896 0.067 Uiso calc R 1 . . H
H13 0.7638 0.7975 0.5180 0.072 Uiso calc R 1 . . H
H14 0.7355 0.6117 0.5395 0.061 Uiso calc R 1 . . H
H17 0.6940 0.4359 0.5552 0.060 Uiso calc R 1 . . H
H18 0.6536 0.2486 0.5571 0.068 Uiso calc R 1 . . H
H19 0.5574 0.1597 0.4341 0.071 Uiso calc R 1 . . H
H20 0.4977 0.2601 0.3112 0.062 Uiso calc R 1 . . H
H22a 0.1603 0.2699 0.2907 0.061 Uiso calc R 1 . . H
H22b 0.1054 0.3239 0.2050 0.061 Uiso calc R 1 . . H
H25a -0.1169 0.6976 0.0034 0.084 Uiso calc R 1 . . H
H25b -0.1916 0.8023 -0.0095 0.084 Uiso calc R 1 . . H
H28a 0.1409 -0.0029 0.2097 0.074 Uiso calc PR 0.735(6) A 1 H
H28b 0.1033 0.0540 0.3003 0.074 Uiso calc PR 0.735(6) A 1 H
H28c 0.1625 0.0136 0.2297 0.074 Uiso calc PR 0.265(6) A 2 H
H28d 0.1581 0.0494 0.3325 0.074 Uiso calc PR 0.265(6) A 2 H
H31a 0.1784 0.0226 0.7257 0.074 Uiso calc R 1 . . H
H31b 0.1616 -0.0331 0.8188 0.074 Uiso calc R 1 . . H

loop_
_atom_site_aniso_label
_atom_site_aniso_U_11
_atom_site_aniso_U_22
_atom_site_aniso_U_33
_atom_site_aniso_U_12
_atom_site_aniso_U_13
_atom_site_aniso_U_23
Cu1 0.0341(2) 0.0451(2) 0.0334(2) 0.0016(2) 0.0003(2) 0.0052(2)
S1 0.0427(5) 0.0736(7) 0.0511(5) -0.0029(4) 0.0053(4) 0.0165(4)
S2 0.0465(5) 0.0635(6) 0.0528(5) 0.0018(4) 0.0139(4) -0.0034(4)
S3 0.0590(6) 0.0574(6) 0.0755(7) 0.0155(5) -0.0013(5) -0.0055(5)
S4 0.0825(8) 0.0728(8) 0.0637(6) -0.0280(6) -0.0098(6) -0.0066(5)
S5 0.0574(6) 0.0520(6) 0.0734(6) -0.0129(4) -0.0058(5) -0.0001(5)
S6 0.0657(6) 0.0587(6) 0.0663(6) -0.0082(5) -0.0068(5) 0.0111(5)
O1 0.0360(10) 0.057(2) 0.0400(10) -0.0050(10) 0.0010(10) 0.0020(10)
O2 0.059(2) 0.064(2) 0.054(2) -0.0030(10) 0.0100(10) -0.0050(10)
O3 0.080(2) 0.083(3) 0.105(3) 0.000(2) -0.012(2) 0.018(2)
O4 0.139(4) 0.106(3) 0.097(3) -0.008(3) 0.039(3) -0.009(2)
O5 0.077(3) 0.051(3) 0.094(3) -0.008(2) 0.000(2) 0.002(2)
O6 0.074(3) 0.053(3) 0.105(4) 0.009(2) 0.006(3) -0.003(2)
O5' 0.077(3) 0.051(3) 0.094(3) -0.008(2) 0.000(2) 0.002(2)
O6' 0.074(3) 0.053(3) 0.105(4) 0.009(2) 0.006(3) -0.003(2)
O7 0.057(2) 0.175(5) 0.101(3) 0.014(2) 0.000(2) 0.026(3)
O8 0.069(2) 0.224(6) 0.090(3) 0.013(3) -0.018(2) 0.046(3)
O1w 0.081(2) 0.098(3) 0.076(2) 0.005(2) -0.013(2) -0.002(2)
O2w 0.073(2) 0.089(3) 0.114(3) -0.008(2) -0.008(2) -0.008(2)
N1 0.0400(10) 0.045(2) 0.0400(10) 0.0010(10) -0.0040(10) 0.0030(10)
N2 0.0370(10) 0.047(2) 0.0360(10) 0.0020(10) 0.0020(10) 0.0000(10)
N3 0.0360(10) 0.044(2) 0.0310(10) 0.0010(10) 0.0010(10) 0.0030(10)
N4 0.0350(10) 0.044(2) 0.0390(10) -0.0010(10) 0.0040(10) 0.0060(10)
N5 0.040(2) 0.066(2) 0.049(2) 0.0120(10) 0.0060(10) 0.0090(10)
N6 0.046(2) 0.067(2) 0.046(2) 0.0110(10) 0.0050(10) 0.0040(10)
N7 0.082(2) 0.060(2) 0.060(2) -0.024(2) -0.004(2) -0.007(2)
N8 0.071(2) 0.055(2) 0.067(2) -0.018(2) -0.002(2) 0.004(2)
C1 0.047(2) 0.056(2) 0.053(2) 0.014(2) -0.003(2) 0.005(2)
C2 0.066(3) 0.059(3) 0.078(3) 0.018(2) -0.013(2) 0.007(2)
C3 0.074(3) 0.069(3) 0.073(3) 0.009(2) -0.002(2) 0.034(2)
C4 0.058(2) 0.064(3) 0.057(2) -0.004(2) 0.001(2) 0.019(2)
C5 0.039(2) 0.049(2) 0.0320(10) -0.0080(10) -0.0060(10) 0.0020(10)
C6 0.040(2) 0.048(2) 0.0300(10) -0.0060(10) -0.0030(10) -0.0030(10)
C7 0.052(2) 0.068(3) 0.037(2) -0.013(2) 0.007(2) -0.002(2)
C8 0.050(2) 0.089(3) 0.055(2) -0.001(2) 0.020(2) -0.019(2)
C9 0.047(2) 0.079(3) 0.060(2) 0.015(2) 0.007(2) -0.011(2)
C10 0.052(2) 0.062(2) 0.048(2) 0.015(2) 0.002(2) -0.002(2)
C11 0.049(2) 0.049(2) 0.043(2) -0.008(2) 0.000(2) 0.0030(10)
C12 0.062(2) 0.047(2) 0.056(2) -0.012(2) 0.005(2) -0.002(2)
C13 0.054(2) 0.071(3) 0.052(2) -0.015(2) -0.003(2) -0.014(2)
C14 0.047(2) 0.067(3) 0.038(2) 0.000(2) -0.007(2) -0.001(2)
C15 0.0300(10) 0.053(2) 0.0310(10) 0.0020(10) 0.0050(10) 0.0020(10)
C16 0.0280(10) 0.053(2) 0.0330(10) 0.0070(10) 0.0070(10) 0.0050(10)
C17 0.047(2) 0.065(2) 0.040(2) 0.015(2) 0.004(2) 0.010(2)
C18 0.056(2) 0.067(3) 0.051(2) 0.021(2) 0.010(2) 0.022(2)
C19 0.058(2) 0.047(2) 0.075(3) 0.009(2) 0.014(2) 0.018(2)
C20 0.052(2) 0.047(2) 0.057(2) 0.002(2) 0.000(2) 0.007(2)
C21 0.039(2) 0.049(2) 0.038(2) 0.0020(10) -0.0030(10) 0.0120(10)
C22 0.044(2) 0.052(2) 0.056(2) -0.005(2) -0.003(2) 0.007(2)
C23 0.032(2) 0.057(2) 0.048(2) -0.0020(10) 0.002(2) 0.001(2)
C24 0.042(2) 0.053(2) 0.049(2) -0.001(2) 0.001(2) -0.003(2)
C25 0.073(3) 0.065(3) 0.073(3) 0.007(2) -0.014(2) 0.014(2)
C26 0.085(3) 0.050(3) 0.090(3) 0.015(2) -0.020(3) -0.004(2)
C27 0.064(4) 0.058(4) 0.058(3) -0.001(3) -0.001(3) 0.009(3)
C28 0.066(4) 0.069(3) 0.048(5) -0.005(3) -0.017(3) 0.007(2)
C27' 0.064(4) 0.058(4) 0.058(3) -0.001(3) -0.001(3) 0.009(3)
C28' 0.066(4) 0.069(3) 0.048(5) -0.005(3) -0.017(3) 0.007(2)
C29 0.052(2) 0.053(2) 0.065(2) -0.006(2) -0.002(2) -0.001(2)
C30 0.043(2) 0.053(2) 0.059(2) -0.001(2) -0.004(2) -0.001(2)
C31 0.061(2) 0.062(3) 0.061(2) 0.008(2) -0.002(2) -0.006(2)
C32 0.058(2) 0.064(3) 0.064(2) 0.001(2) -0.004(2) 0.003(2)

loop_
_atom_type_symbol
_atom_type_description
_atom_type_scat_dispersion_real
_atom_type_scat_dispersion_imag
_atom_type_scat_source
C C 0.0033 0.0016 'International Tables Vol C Tables 4.2.6.8 and 6.1.1.4'
H H 0.0000 0.0000 'International Tables Vol C Tables 4.2.6.8 and 6.1.1.4'
N N 0.0061 0.0033 'International Tables Vol C Tables 4.2.6.8 and 6.1.1.4'
O O 0.0106 0.0060 'International Tables Vol C Tables 4.2.6.8 and 6.1.1.4'
S S 0.1246 0.1234 'International Tables Vol C Tables 4.2.6.8 and 6.1.1.4'
Cu Cu 0.3201 1.2651 'International Tables Vol C Tables 4.2.6.8 and 6.1.1.4'

loop_
_geom_angle_atom_site_label_1
_geom_angle_atom_site_label_2
_geom_angle_atom_site_label_3
_geom_angle
_geom_angle_publ_flag
O1 Cu1 N1 94.00(10) yes
O1 Cu1 N2 143.80(10) yes
O1 Cu1 N3 113.70(10) yes
O1 Cu1 N4 90.90(10) yes
N1 Cu1 N2 80.70(10) yes
N1 Cu1 N3 94.90(10) yes
N1 Cu1 N4 173.30(10) yes
N2 Cu1 N3 102.40(10) yes
N2 Cu1 N4 97.90(10) yes
N3 Cu1 N4 79.00(10) yes
C23 S1 C22 100.2(2) no
C23 S2 C24 86.6(2) no
C24 S3 C25 100.0(2) no
C29 S4 C28 100.6(4) no
C29 S4 C28' 93.0(10) no
C29 S5 C30 86.6(2) no
C30 S6 C31 101.5(2) no
C21 O1 Cu1 110.5(2) no
C1 N1 C5 119.2(3) no
C1 N1 Cu1 124.4(2) no
C5 N1 Cu1 116.0(2) no
C10 N2 C6 118.7(3) no
C10 N2 Cu1 127.4(2) no
C6 N2 Cu1 113.8(2) no
C11 N3 C15 118.5(3) no
C11 N3 Cu1 129.1(2) no
C15 N3 Cu1 112.4(2) no
C20 N4 C16 119.3(3) no
C20 N4 Cu1 123.3(2) no
C16 N4 Cu1 117.3(2) no
C23 N5 N6 112.3(3) no
C24 N6 N5 113.3(3) no
C29 N7 N8 113.3(4) no
C30 N8 N7 113.2(3) no
N1 C1 C2 121.7(4) no
C3 C2 C1 119.1(4) no
C2 C3 C4 119.3(4) no
C5 C4 C3 119.0(4) no
N1 C5 C4 121.7(3) no
N1 C5 C6 114.8(3) no
C4 C5 C6 123.5(3) no
N2 C6 C7 121.3(3) no
N2 C6 C5 114.3(3) no
C7 C6 C5 124.4(3) no
C8 C7 C6 118.4(4) no
C9 C8 C7 120.2(4) no
C8 C9 C10 118.8(4) no
N2 C10 C9 122.5(4) no
N3 C11 C12 123.1(3) no
C13 C12 C11 118.1(4) no
C14 C13 C12 119.1(4) no
C13 C14 C15 120.0(3) no
N3 C15 C14 121.2(3) no
N3 C15 C16 115.1(3) no
C14 C15 C16 123.8(3) no
N4 C16 C17 120.4(3) no
N4 C16 C15 116.1(3) no
C17 C16 C15 123.5(3) no
C18 C17 C16 119.6(4) no
C19 C18 C17 119.8(3) no
C18 C19 C20 119.0(4) no
N4 C20 C19 121.9(4) no
O2 C21 O1 125.0(3) no
O2 C21 C22 116.9(3) no
O1 C21 C22 117.9(3) no
C21 C22 S1 116.9(3) no
N5 C23 S1 125.7(3) no
N5 C23 S2 113.9(3) no
S1 C23 S2 120.3(2) no
N6 C24 S3 126.1(3) no
N6 C24 S2 113.8(3) no
S3 C24 S2 120.0(2) no
C26 C25 S3 122.3(4) no
O4 C26 O3 126.0(6) no
O4 C26 C25 121.3(5) no
O3 C26 C25 112.7(5) no
O5 C27 O6 125.6(6) no
O5 C27 C28 119.1(6) no
O6 C27 C28 115.3(6) no
C27 C28 S4 119.3(4) no
O6' C27' O5' 127(2) no
O6' C27' C28' 122.0(10) no
O5' C27' C28' 111.0(10) no
C27' C28' S4 111.0(10) no
N7 C29 S5 113.4(3) no
N7 C29 S4 124.6(3) no
S5 C29 S4 122.0(2) no
N8 C30 S5 113.5(3) no
N8 C30 S6 126.1(3) no
S5 C30 S6 120.3(2) no
C32 C31 S6 113.5(3) no
O8 C32 O7 125.2(5) no
O8 C32 C31 116.9(4) no
O7 C32 C31 117.8(4) no
C26 O3 H3o 109.5 no
C32 O7 H7o 109.5 no
H1w1 O1w H1w2 110(2) no
H2w1 O2w H2w2 109(2) no
N1 C1 H1 119.2 no
C2 C1 H1 119.2 no
C3 C2 H2 120.5 no
C1 C2 H2 120.5 no
C2 C3 H3 120.4 no
C4 C3 H3 120.4 no
C5 C4 H4 120.5 no
C3 C4 H4 120.5 no
C8 C7 H7 120.8 no
C6 C7 H7 120.8 no
C9 C8 H8 119.9 no
C7 C8 H8 119.9 no
C8 C9 H9 120.6 no
C10 C9 H9 120.6 no
N2 C10 H10 118.7 no
C9 C10 H10 118.7 no
N3 C11 H11 118.4 no
C12 C11 H11 118.4 no
C13 C12 H12 120.9 no
C11 C12 H12 120.9 no
C14 C13 H13 120.4 no
C12 C13 H13 120.4 no
C13 C14 H14 120.0 no
C15 C14 H14 120.0 no
C18 C17 H17 120.2 no
C16 C17 H17 120.2 no
C19 C18 H18 120.1 no
C17 C18 H18 120.1 no
C18 C19 H19 120.5 no
C20 C19 H19 120.5 no
N4 C20 H20 119.1 no
C19 C20 H20 119.1 no
C21 C22 H22a 108.1 no
S1 C22 H22a 108.1 no
C21 C22 H22b 108.1 no
S1 C22 H22b 108.1 no
H22a C22 H22b 107.3 no
C26 C25 H25a 106.8 no
S3 C25 H25a 106.8 no
C26 C25 H25b 106.8 no
S3 C25 H25b 106.8 no
H25a C25 H25b 106.6 no
C27 C28 H28a 107.5 no
S4 C28 H28a 107.5 no
C27 C28 H28b 107.5 no
S4 C28 H28b 107.5 no
H28a C28 H28b 107.0 no
C27' C28' H28c 109.4 no
S4 C28' H28c 109.4 no
C27' C28' H28d 109.4 no
S4 C28' H28d 109.4 no
H28c C28' H28d 108.0 no
C32 C31 H31a 108.9 no
S6 C31 H31a 108.9 no
C32 C31 H31b 108.9 no
S6 C31 H31b 108.9 no
H31a C31 H31b 107.7 no

loop_
_geom_bond_atom_site_label_1
_geom_bond_atom_site_label_2
_geom_bond_distance
_geom_bond_publ_flag
Cu1 O1 2.001(2) yes
Cu1 N1 1.972(3) yes
Cu1 N2 2.045(3) yes
Cu1 N3 2.157(3) yes
Cu1 N4 1.994(3) yes
S1 C23 1.737(4) no
S1 C22 1.807(4) no
S2 C23 1.738(3) no
S2 C24 1.744(4) no
S3 C24 1.733(4) no
S3 C25 1.797(5) no
S4 C29 1.740(4) no
S4 C28 1.782(5) no
S4 C28' 1.783(9) no
S5 C29 1.731(4) no
S5 C30 1.739(4) no
S6 C30 1.746(4) no
S6 C31 1.811(5) no
O1 C21 1.262(4) no
O2 C21 1.239(4) no
O3 C26 1.286(6) no
O4 C26 1.181(6) no
O5 C27 1.228(5) no
O6 C27 1.280(5) no
O5' C27' 1.256(8) no
O6' C27' 1.242(9) no
O7 C32 1.227(5) no
O8 C32 1.211(6) no
N1 C1 1.341(4) no
N1 C5 1.348(4) no
N2 C10 1.335(4) no
N2 C6 1.350(4) no
N3 C11 1.327(4) no
N3 C15 1.349(4) no
N4 C20 1.340(5) no
N4 C16 1.348(4) no
N5 C23 1.307(4) no
N5 N6 1.382(4) no
N6 C24 1.291(4) no
N7 C29 1.295(5) no
N7 N8 1.360(5) no
N8 C30 1.285(5) no
C1 C2 1.378(6) no
C2 C3 1.376(6) no
C3 C4 1.384(6) no
C4 C5 1.371(5) no
C5 C6 1.478(5) no
C6 C7 1.386(5) no
C7 C8 1.380(6) no
C8 C9 1.354(6) no
C9 C10 1.375(5) no
C11 C12 1.387(5) no
C12 C13 1.373(6) no
C13 C14 1.371(6) no
C14 C15 1.378(5) no
C15 C16 1.478(5) no
C16 C17 1.395(4) no
C17 C18 1.376(6) no
C18 C19 1.353(6) no
C19 C20 1.393(5) no
C21 C22 1.514(5) no
C25 C26 1.499(7) no
C27 C28 1.514(8) no
C27' C28' 1.520(10) no
C31 C32 1.528(6) no
O3 H3o 0.85 no
O7 H7o 0.85 no
O1w H1w1 0.850(10) no
O1w H1w2 0.850(10) no
O2w H2w1 0.860(10) no
O2w H2w2 0.860(10) no
C1 H1 0.93 no
C2 H2 0.93 no
C3 H3 0.93 no
C4 H4 0.93 no
C7 H7 0.93 no
C8 H8 0.93 no
C9 H9 0.93 no
C10 H10 0.93 no
C11 H11 0.93 no
C12 H12 0.93 no
C13 H13 0.93 no
C14 H14 0.93 no
C17 H17 0.93 no
C18 H18 0.93 no
C19 H19 0.93 no
C20 H20 0.93 no
C22 H22a 0.97 no
C22 H22b 0.97 no
C25 H25a 0.97 no
C25 H25b 0.97 no
C28 H28a 0.97 no
C28 H28b 0.97 no
C28' H28c 0.97 no
C28' H28d 0.97 no
C31 H31a 0.97 no
C31 H31b 0.97 no

loop_
_geom_hbond_atom_site_label_D
_geom_hbond_atom_site_label_H
_geom_hbond_atom_site_label_A
_geom_hbond_site_symmetry_A
_geom_hbond_distance_DH
_geom_hbond_distance_HA
_geom_hbond_distance_DA
_geom_hbond_angle_DHA
_geom_hbond_publ_flag
O1w H1w2 O2 . 0.850(10) 2.24(4) 2.926(5) 137(5) yes
O1w H1w1 O8 2_656 0.850(10) 1.97(2) 2.793(5) 163(6) yes
O2w H2w1 O8 1_554 0.860(10) 1.91(2) 2.733(6) 161(5) yes
O2w H2w2 O1w . 0.860(10) 1.84(2) 2.673(5) 163(5) yes
O3 H3o O2w 1_565 0.85 1.80 2.643(5) 174 yes
O7 H7o O5' 2_656 0.85 1.72 2.470(10) 146 yes
O7 H7o O6 2_656 0.85 1.92 2.680(6) 149 yes

loop_
_geom_torsion_atom_site_label_1
_geom_torsion_atom_site_label_2
_geom_torsion_atom_site_label_3
_geom_torsion_atom_site_label_4
_geom_torsion
_geom_torsion_publ_flag
N1 Cu1 O1 C21 85.4(2) no
N4 Cu1 O1 C21 -99.1(2) no
N2 Cu1 O1 C21 5.7(3) no
N3 Cu1 O1 C21 -177.4(2) no
O1 Cu1 N1 C1 37.7(3) no
N2 Cu1 N1 C1 -178.4(3) no
N3 Cu1 N1 C1 -76.5(3) no
O1 Cu1 N1 C5 -149.8(2) no
N2 Cu1 N1 C5 -5.9(2) no
N3 Cu1 N1 C5 96.0(2) no
N1 Cu1 N2 C10 -178.2(3) no
N4 Cu1 N2 C10 8.4(3) no
O1 Cu1 N2 C10 -94.2(3) no
N3 Cu1 N2 C10 88.8(3) no
N1 Cu1 N2 C6 3.3(2) no
N4 Cu1 N2 C6 -170.1(2) no
O1 Cu1 N2 C6 87.4(3) no
N3 Cu1 N2 C6 -89.6(2) no
N1 Cu1 N3 C11 -0.3(3) no
N4 Cu1 N3 C11 177.0(3) no
O1 Cu1 N3 C11 -96.9(3) no
N2 Cu1 N3 C11 81.2(3) no
N1 Cu1 N3 C15 -177.9(2) no
N4 Cu1 N3 C15 -0.62(19) no
O1 Cu1 N3 C15 85.5(2) no
N2 Cu1 N3 C15 -96.4(2) no
O1 Cu1 N4 C20 64.3(3) no
N2 Cu1 N4 C20 -80.4(3) no
N3 Cu1 N4 C20 178.3(3) no
O1 Cu1 N4 C16 -111.3(2) no
N2 Cu1 N4 C16 103.9(2) no
N3 Cu1 N4 C16 2.6(2) no
C23 N5 N6 C24 -0.2(5) no
C29 N7 N8 C30 0.7(6) no
C5 N1 C1 C2 -1.9(6) no
Cu1 N1 C1 C2 170.3(3) no
N1 C1 C2 C3 1.8(7) no
C1 C2 C3 C4 -0.5(7) no
C2 C3 C4 C5 -0.6(7) no
C1 N1 C5 C4 0.7(5) no
Cu1 N1 C5 C4 -172.2(3) no
C1 N1 C5 C6 -179.8(3) no
Cu1 N1 C5 C6 7.3(4) no
C3 C4 C5 N1 0.6(6) no
C3 C4 C5 C6 -178.9(4) no
C10 N2 C6 C7 0.8(5) no
Cu1 N2 C6 C7 179.5(3) no
C10 N2 C6 C5 -179.1(3) no
Cu1 N2 C6 C5 -0.5(3) no
N1 C5 C6 N2 -4.3(4) no
C4 C5 C6 N2 175.1(3) no
N1 C5 C6 C7 175.7(3) no
C4 C5 C6 C7 -4.8(5) no
N2 C6 C7 C8 -1.4(5) no
C5 C6 C7 C8 178.5(3) no
C6 C7 C8 C9 0.6(6) no
C7 C8 C9 C10 0.7(7) no
C6 N2 C10 C9 0.5(6) no
Cu1 N2 C10 C9 -177.9(3) no
C8 C9 C10 N2 -1.3(7) no
C15 N3 C11 C12 -0.6(5) no
Cu1 N3 C11 C12 -178.1(3) no
N3 C11 C12 C13 0.3(6) no
C11 C12 C13 C14 -0.6(6) no
C12 C13 C14 C15 1.1(6) no
C11 N3 C15 C14 1.1(4) no
Cu1 N3 C15 C14 179.0(2) no
C11 N3 C15 C16 -179.2(3) no
Cu1 N3 C15 C16 -1.3(3) no
C13 C14 C15 N3 -1.4(5) no
C13 C14 C15 C16 178.9(3) no
C20 N4 C16 C17 -1.9(4) no
Cu1 N4 C16 C17 174.0(2) no
C20 N4 C16 C15 180.0(3) no
Cu1 N4 C16 C15 -4.2(3) no
N3 C15 C16 N4 3.5(4) no
C14 C15 C16 N4 -176.7(3) no
N3 C15 C16 C17 -174.5(3) no
C14 C15 C16 C17 5.2(5) no
N4 C16 C17 C18 1.2(5) no
C15 C16 C17 C18 179.2(3) no
C16 C17 C18 C19 0.3(5) no
C17 C18 C19 C20 -1.0(6) no
C16 N4 C20 C19 1.2(5) no
Cu1 N4 C20 C19 -174.4(3) no
C18 C19 C20 N4 0.2(6) no
Cu1 O1 C21 O2 -3.1(4) no
Cu1 O1 C21 C22 172.9(2) no
O2 C21 C22 S1 -163.0(3) no
O1 C21 C22 S1 20.7(4) no
C23 S1 C22 C21 73.0(3) no
N6 N5 C23 S1 177.6(3) no
N6 N5 C23 S2 0.1(4) no
C22 S1 C23 N5 -8.3(4) no
C22 S1 C23 S2 169.0(2) no
C24 S2 C23 N5 0.0(3) no
C24 S2 C23 S1 -177.6(2) no
N5 N6 C24 S3 -177.1(3) no
N5 N6 C24 S2 0.2(4) no
C25 S3 C24 N6 7.6(4) no
C25 S3 C24 S2 -169.5(2) no
C23 S2 C24 N6 -0.1(3) no
C23 S2 C24 S3 177.4(2) no
C24 S3 C25 C26 -83.0(4) no
S3 C25 C26 O4 179.2(4) no
S3 C25 C26 O3 -0.9(6) no
O5 C27 C28 S4 -142.0(7) no
O6 C27 C28 S4 40.7(10) no
C29 S4 C28 C27 61.8(8) no
O6' C27' C28' S4 8(4) no
O5' C27' C28' S4 -174(2) no
C29 S4 C28' C27' 78(2) no
N8 N7 C29 S5 0.6(5) no
N8 N7 C29 S4 -176.9(3) no
C30 S5 C29 N7 -1.2(3) no
C30 S5 C29 S4 176.3(3) no
C28 S4 C29 N7 -2.2(5) no
C28' S4 C29 N7 7.4(8) no
C28 S4 C29 S5 -179.4(4) no
C28' S4 C29 S5 -169.8(7) no
N7 N8 C30 S5 -1.7(5) no
N7 N8 C30 S6 178.3(3) no
C29 S5 C30 N8 1.6(3) no
C29 S5 C30 S6 -178.3(3) no
C31 S6 C30 N8 1.7(4) no
C31 S6 C30 S5 -178.3(2) no
C30 S6 C31 C32 -92.5(3) no
S6 C31 C32 O8 -100.3(5) no
S6 C31 C32 O7 79.1(5) no
